data_7057808
loop_
_publ_author_name
'Mason, Helen E.'
'Hamilton, Michelle L.'
'Howard, Judith A. K.'
'Sparkes, Hazel A.'

_publ_section_title
;
 [Fe(abpt)2(NCSe)2] polymorph A: structural studies into the spin
 crossover behaviour
;
_journal_issue 22
_journal_name_full 'New Journal of Chemistry'
_journal_page_first 18028
_journal_paper_doi 10.1039/C8NJ03627F
_journal_volume 42
_journal_year 2018
_chemical_formula_moiety 'C26 H20 Fe N14 Se2'
_chemical_formula_sum 'C26 H20 Fe N14 Se2'
_chemical_formula_weight 742.33
_chemical_name_common '[Fe(abpt)2(NCSe)2] polymorph A'
_chemical_name_systematic bis(4-amino-3,5-bis(pyridin-2-yl)-1,2,4-triazole)-bis(isoselenocyanato)-iron(II)
_space_group_crystal_system monoclinic
_space_group_IT_number 14
_space_group_name_Hall '-P 2yn'
_space_group_name_H-M_alt 'P 1 21/n 1'
_symmetry_space_group_name_Hall '-P 2yn'
_symmetry_space_group_name_H-M 'P 1 21/n 1'
_atom_sites_solution_hydrogens mixed
_atom_sites_solution_primary direct
_audit_creation_date 2018-08-13
_audit_creation_method
;
Olex2 1.2
(compiled 2018.05.29 svn.r3508 for OlexSys, GUI svn.r5506)
;
_audit_update_record
;
2018-08-14 deposited with the CCDC.
2018-10-09 downloaded from the CCDC.
;
_cell_angle_alpha 90
_cell_angle_beta 93.1270(10)
_cell_angle_gamma 90
_cell_formula_units_Z 2
_cell_length_a 8.4405(5)
_cell_length_b 9.9558(6)
_cell_length_c 16.3563(9)
_cell_measurement_reflns_used 6371
_cell_measurement_temperature 75(2)
_cell_measurement_theta_max 28.273
_cell_measurement_theta_min 2.396
_cell_volume 1372.41(14)
_computing_cell_refinement 'SAINT v6.45A (Bruker, 2003)'
_computing_data_collection 'SMART v5.049 (Bruker, 1999)'
_computing_data_reduction 'SAINT v6.45A (Bruker, 2003)'
_computing_molecular_graphics 'Olex2 (Dolomanov et al., 2009)'
_computing_publication_material 'Olex2 (Dolomanov et al., 2009)'
_computing_structure_refinement 'ShelXL (Sheldrick, 2015)'
_computing_structure_solution 'ShelXS-1997 (Sheldrick, 2008)'
_diffrn_ambient_temperature 75(2)
_diffrn_detector 'CCD area detector'
_diffrn_detector_area_resol_mean 7.9
_diffrn_detector_type 'Bruker SMART CCD 1K area detector'
_diffrn_measured_fraction_theta_full 0.999
_diffrn_measured_fraction_theta_max 0.997
_diffrn_measurement_device 'three-circle diffractometer'
_diffrn_measurement_device_type 'Bruker SMART CCD 1K area detector'
_diffrn_measurement_method '\w scans'
_diffrn_radiation_monochromator graphite
_diffrn_radiation_probe x-ray
_diffrn_radiation_type MoK\a
_diffrn_radiation_wavelength 0.71073
_diffrn_reflns_av_R_equivalents 0.0388
_diffrn_reflns_av_unetI/netI 0.0245
_diffrn_reflns_Laue_measured_fraction_full 0.999
_diffrn_reflns_Laue_measured_fraction_max 0.997
_diffrn_reflns_limit_h_max 11
_diffrn_reflns_limit_h_min -11
_diffrn_reflns_limit_k_max 13
_diffrn_reflns_limit_k_min -13
_diffrn_reflns_limit_l_max 21
_diffrn_reflns_limit_l_min -21
_diffrn_reflns_number 21905
_diffrn_reflns_point_group_measured_fraction_full 0.999
_diffrn_reflns_point_group_measured_fraction_max 0.997
_diffrn_reflns_theta_full 26.000
_diffrn_reflns_theta_max 28.280
_diffrn_reflns_theta_min 2.396
_diffrn_source 'sealed X-ray tube'
_diffrn_standards_number 0
_exptl_absorpt_coefficient_mu 3.249
_exptl_absorpt_correction_T_max 0.7634
_exptl_absorpt_correction_T_min 0.4330
_exptl_absorpt_correction_type numerical
_exptl_absorpt_process_details
;
SADABS-2012/1 (Bruker,2012) was used for absorption correction (numerical 
with multi-scan). wR2(int) was 0.0735 before and 0.0565 after correction. 
The Ratio of minimum to maximum transmission is 0.5672. The \l/2 
correction factor is 0.0015.
;
_exptl_crystal_colour 'dark red'
_exptl_crystal_colour_modifier dark
_exptl_crystal_colour_primary red
_exptl_crystal_density_diffrn 1.796
_exptl_crystal_description block
_exptl_crystal_F_000 736
_exptl_crystal_preparation
'Slow diffusion of abpt ligand in methanol solution into 1:1 methanol:water Fe2+/2(NCSe-) solution'
_exptl_crystal_recrystallization_method 'water/methanol slow diffusion'
_exptl_crystal_size_max 0.26
_exptl_crystal_size_mid 0.24
_exptl_crystal_size_min 0.11
_refine_diff_density_max 0.856
_refine_diff_density_min -0.687
_refine_diff_density_rms 0.088
_refine_ls_extinction_method none
_refine_ls_goodness_of_fit_ref 1.091
_refine_ls_hydrogen_treatment mixed
_refine_ls_matrix_type full
_refine_ls_number_parameters 202
_refine_ls_number_reflns 3400
_refine_ls_number_restraints 0
_refine_ls_restrained_S_all 1.091
_refine_ls_R_factor_all 0.0385
_refine_ls_R_factor_gt 0.0320
_refine_ls_shift/su_max 0.000
_refine_ls_shift/su_mean 0.000
_refine_ls_structure_factor_coef Fsqd
_refine_ls_weighting_details 'w=1/[\s^2^(Fo^2^)+(0.0218P)^2^+2.8961P] where P=(Fo^2^+2Fc^2^)/3'
_refine_ls_weighting_scheme calc
_refine_ls_wR_factor_gt 0.0696
_refine_ls_wR_factor_ref 0.0719
_reflns_Friedel_coverage 0.000
_reflns_number_gt 3052
_reflns_number_total 3400
_reflns_threshold_expression 'I > 2\s(I)'
_cod_data_source_file c8nj03627f2.cif
_cod_data_source_block 75K
_cod_depositor_comments 'Adding full bibliography for 7057796--7057812.cif.'
_cod_original_cell_volume 1372.40(14)
_cod_database_code 7057808
_shelx_shelxl_version_number 2017/1
_shelx_space_group_comment
;
The symmetry employed for this shelxl refinement is uniquely defined
by the following loop, which should always be used as a source of
symmetry information in preference to the above space-group names.
They are only intended as comments.
;
_shelx_estimated_absorpt_t_max 0.716
_shelx_estimated_absorpt_t_min 0.485
_olex2_refinement_description
;
1. Fixed Uiso
 At 1.2 times of:
  All C(H) groups, All N(H,H) groups
2.a Aromatic/amide H refined with riding coordinates:
 C2(H2), C3(H3), C4(H4), C5(H5), C10(H10), C11(H11), C12(H12), C13(H13)
;
_olex2_submission_special_instructions 'No special instructions were received'

loop_
_space_group_symop_operation_xyz
'x, y, z'
'-x+1/2, y+1/2, -z+1/2'
'-x, -y, -z'
'x-1/2, -y-1/2, z-1/2'

loop_
_atom_site_label
_atom_site_type_symbol
_atom_site_fract_x
_atom_site_fract_y
_atom_site_fract_z
_atom_site_U_iso_or_equiv
_atom_site_adp_type
_atom_site_occupancy
_atom_site_site_symmetry_order
_atom_site_calc_flag
_atom_site_refinement_flags_posn
_atom_site_refinement_flags_adp
_atom_site_refinement_flags_occupancy
Se1 Se 0.26297(3) 0.72361(3) 0.25601(2) 0.01898(8) Uani 1 1 d . . .
Fe1 Fe 0.500000 0.500000 0.500000 0.01056(10) Uani 1 2 d S T P
N1 N 0.4015(2) 0.5710(2) 0.39831(13) 0.0139(4) Uani 1 1 d . . .
N2 N 0.7087(2) 0.5831(2) 0.47331(13) 0.0150(4) Uani 1 1 d . . .
N3 N 0.4765(2) 0.6785(2) 0.54791(13) 0.0155(4) Uani 1 1 d . . .
N4 N 0.3572(2) 0.7493(2) 0.57982(13) 0.0140(4) Uani 1 1 d . . .
N5 N 0.5685(2) 0.8786(2) 0.57771(13) 0.0152(4) Uani 1 1 d . . .
N6 N 0.6785(3) 0.9863(2) 0.59002(15) 0.0188(4) Uani 1 1 d . . .
H6A H 0.737(4) 0.967(3) 0.641(2) 0.023 Uiso 1 1 d R . .
H6B H 0.619(4) 1.061(3) 0.6026(19) 0.023 Uiso 1 1 d R . .
N7 N 0.3909(2) 1.0961(2) 0.64480(13) 0.0168(4) Uani 1 1 d . . .
C1 C 0.3458(3) 0.6284(2) 0.34259(15) 0.0147(5) Uani 1 1 d . . .
C2 C 0.8187(3) 0.5278(3) 0.42759(16) 0.0168(5) Uani 1 1 d . . .
H2 H 0.797107 0.443074 0.402658 0.020 Uiso 1 1 calc R . .
C3 C 0.9637(3) 0.5900(3) 0.41529(16) 0.0180(5) Uani 1 1 d . . .
H3 H 1.038130 0.548923 0.381633 0.022 Uiso 1 1 calc R . .
C4 C 0.9980(3) 0.7127(3) 0.45284(16) 0.0197(5) Uani 1 1 d . . .
H4 H 1.097305 0.755257 0.446624 0.024 Uiso 1 1 calc R . .
C5 C 0.8849(3) 0.7718(3) 0.49946(16) 0.0178(5) Uani 1 1 d . . .
H5 H 0.905097 0.855506 0.525874 0.021 Uiso 1 1 calc R . .
C6 C 0.7410(3) 0.7059(2) 0.50676(15) 0.0155(5) Uani 1 1 d . . .
C7 C 0.6028(3) 0.7566(2) 0.54580(15) 0.0153(5) Uani 1 1 d . . .
C8 C 0.4136(3) 0.8693(3) 0.59845(15) 0.0152(5) Uani 1 1 d . . .
C9 C 0.3228(3) 0.9749(2) 0.63799(15) 0.0153(5) Uani 1 1 d . . .
C10 C 0.3126(3) 1.1907(3) 0.68442(16) 0.0189(5) Uani 1 1 d . . .
H10 H 0.359727 1.276994 0.690727 0.023 Uiso 1 1 calc R . .
C11 C 0.1655(3) 1.1690(3) 0.71691(15) 0.0168(5) Uani 1 1 d . . .
H11 H 0.115111 1.238674 0.745552 0.020 Uiso 1 1 calc R . .
C12 C 0.0936(3) 1.0445(3) 0.70686(15) 0.0169(5) Uani 1 1 d . . .
H12 H -0.008124 1.027893 0.726887 0.020 Uiso 1 1 calc R . .
C13 C 0.1748(3) 0.9437(3) 0.66642(15) 0.0174(5) Uani 1 1 d . . .
H13 H 0.130166 0.856732 0.658642 0.021 Uiso 1 1 calc R . .

loop_
_atom_site_aniso_label
_atom_site_aniso_U_11
_atom_site_aniso_U_22
_atom_site_aniso_U_33
_atom_site_aniso_U_23
_atom_site_aniso_U_13
_atom_site_aniso_U_12
Se1 0.01779(13) 0.02009(13) 0.01835(13) 0.00135(10) -0.00544(9) 0.00474(10)
Fe1 0.0093(2) 0.0093(2) 0.0130(2) -0.00069(17) -0.00029(17) 0.00006(16)
N1 0.0105(9) 0.0137(10) 0.0174(10) -0.0027(8) -0.0004(8) -0.0007(7)
N2 0.0129(9) 0.0150(10) 0.0169(10) 0.0024(8) -0.0020(8) -0.0010(8)
N3 0.0135(9) 0.0158(10) 0.0171(10) -0.0011(8) -0.0005(8) 0.0019(8)
N4 0.0154(9) 0.0116(10) 0.0151(10) -0.0016(7) 0.0005(8) 0.0024(7)
N5 0.0144(9) 0.0139(10) 0.0169(10) -0.0005(8) -0.0014(8) -0.0007(8)
N6 0.0174(10) 0.0146(11) 0.0243(12) -0.0022(9) -0.0003(9) -0.0024(8)
N7 0.0154(10) 0.0152(10) 0.0197(11) -0.0017(8) -0.0011(8) -0.0003(8)
C1 0.0108(10) 0.0144(11) 0.0190(12) -0.0040(9) 0.0020(9) -0.0002(9)
C2 0.0158(11) 0.0148(12) 0.0195(12) 0.0014(9) -0.0009(9) 0.0004(9)
C3 0.0140(11) 0.0188(12) 0.0212(13) 0.0025(10) 0.0006(9) 0.0010(9)
C4 0.0127(11) 0.0216(13) 0.0248(13) 0.0044(11) -0.0006(10) -0.0030(10)
C5 0.0152(11) 0.0174(12) 0.0205(12) 0.0014(10) -0.0020(9) -0.0034(9)
C6 0.0136(11) 0.0160(12) 0.0163(11) 0.0015(9) -0.0026(9) 0.0003(9)
C7 0.0157(11) 0.0138(12) 0.0160(12) -0.0019(9) -0.0025(9) -0.0008(9)
C8 0.0137(11) 0.0168(12) 0.0149(12) 0.0018(9) -0.0015(9) 0.0000(9)
C9 0.0155(11) 0.0148(12) 0.0155(11) -0.0001(9) -0.0008(9) 0.0030(9)
C10 0.0177(12) 0.0183(12) 0.0205(13) -0.0041(10) -0.0012(10) -0.0002(9)
C11 0.0167(11) 0.0148(12) 0.0186(12) -0.0033(9) -0.0006(9) 0.0038(9)
C12 0.0184(11) 0.0165(12) 0.0160(12) 0.0021(9) 0.0011(9) -0.0005(9)
C13 0.0210(12) 0.0121(11) 0.0186(12) 0.0027(9) -0.0032(10) -0.0027(9)

loop_
_atom_type_symbol
_atom_type_description
_atom_type_scat_dispersion_real
_atom_type_scat_dispersion_imag
_atom_type_scat_source
C C 0.0033 0.0016 'International Tables Vol C Tables 4.2.6.8 and 6.1.1.4'
H H 0.0000 0.0000 'International Tables Vol C Tables 4.2.6.8 and 6.1.1.4'
Fe Fe 0.3463 0.8444 'International Tables Vol C Tables 4.2.6.8 and 6.1.1.4'
N N 0.0061 0.0033 'International Tables Vol C Tables 4.2.6.8 and 6.1.1.4'
Se Se -0.0929 2.2259 'International Tables Vol C Tables 4.2.6.8 and 6.1.1.4'

loop_
_exptl_crystal_face_index_h
_exptl_crystal_face_index_k
_exptl_crystal_face_index_l
_exptl_crystal_face_perp_dist
0.00 0.00 1.00 0.050
0.00 0.00 -1.00 0.060
2.00 0.00 -1.00 0.120
-2.00 0.00 -1.00 0.120
0.00 1.00 0.00 0.160
0.00 -1.00 0.00 0.160
0.00 -1.00 -2.00 0.100
0.00 1.00 -2.00 0.100

loop_
_geom_angle_atom_site_label_1
_geom_angle_atom_site_label_2
_geom_angle_atom_site_label_3
_geom_angle
_geom_angle_site_symmetry_1
_geom_angle_site_symmetry_3
N1 Fe1 N1 180.0 . 3_666
N1 Fe1 N2 90.19(8) . .
N1 Fe1 N2 89.81(8) 3_666 .
N1 Fe1 N2 89.80(8) . 3_666
N1 Fe1 N2 90.20(8) 3_666 3_666
N1 Fe1 N3 87.97(9) . .
N1 Fe1 N3 92.03(9) 3_666 .
N1 Fe1 N3 92.03(9) . 3_666
N1 Fe1 N3 87.97(9) 3_666 3_666
N2 Fe1 N2 180.0 3_666 .
N3 Fe1 N2 100.22(8) 3_666 .
N3 Fe1 N2 79.78(9) 3_666 3_666
N3 Fe1 N2 79.78(9) . .
N3 Fe1 N2 100.22(8) . 3_666
N3 Fe1 N3 180.0 . 3_666
C1 N1 Fe1 171.5(2) . .
C2 N2 Fe1 126.26(17) . .
C2 N2 C6 117.6(2) . .
C6 N2 Fe1 116.12(16) . .
N4 N3 Fe1 136.00(16) . .
C7 N3 Fe1 115.09(17) . .
C7 N3 N4 108.8(2) . .
C8 N4 N3 107.1(2) . .
C7 N5 N6 125.2(2) . .
C7 N5 C8 105.1(2) . .
C8 N5 N6 129.6(2) . .
N5 N6 H6A 105.5(19) . .
N5 N6 H6B 106(2) . .
H6A N6 H6B 103(3) . .
C9 N7 C10 117.0(2) . .
N1 C1 Se1 177.9(2) . .
N2 C2 H2 118.8 . .
N2 C2 C3 122.5(2) . .
C3 C2 H2 118.8 . .
C2 C3 H3 120.4 . .
C4 C3 C2 119.3(2) . .
C4 C3 H3 120.4 . .
C3 C4 H4 120.5 . .
C5 C4 C3 118.9(2) . .
C5 C4 H4 120.5 . .
C4 C5 H5 120.7 . .
C4 C5 C6 118.6(2) . .
C6 C5 H5 120.7 . .
N2 C6 C5 123.1(2) . .
N2 C6 C7 109.9(2) . .
C5 C6 C7 126.9(2) . .
N3 C7 N5 109.0(2) . .
N3 C7 C6 118.5(2) . .
N5 C7 C6 132.3(2) . .
N4 C8 N5 110.0(2) . .
N4 C8 C9 124.1(2) . .
N5 C8 C9 125.9(2) . .
N7 C9 C8 116.7(2) . .
N7 C9 C13 124.3(2) . .
C13 C9 C8 119.0(2) . .
N7 C10 H10 118.3 . .
N7 C10 C11 123.3(2) . .
C11 C10 H10 118.3 . .
C10 C11 H11 120.5 . .
C12 C11 C10 119.1(2) . .
C12 C11 H11 120.5 . .
C11 C12 H12 120.8 . .
C11 C12 C13 118.3(2) . .
C13 C12 H12 120.8 . .
C9 C13 C12 118.0(2) . .
C9 C13 H13 121.0 . .
C12 C13 H13 121.0 . .

loop_
_geom_bond_atom_site_label_1
_geom_bond_atom_site_label_2
_geom_bond_distance
_geom_bond_site_symmetry_2
Se1 C1 1.812(3) .
Fe1 N1 1.951(2) .
Fe1 N1 1.951(2) 3_666
Fe1 N2 2.016(2) .
Fe1 N2 2.016(2) 3_666
Fe1 N3 1.957(2) 3_666
Fe1 N3 1.957(2) .
N1 C1 1.154(3) .
N2 C2 1.342(3) .
N2 C6 1.361(3) .
N3 N4 1.357(3) .
N3 C7 1.321(3) .
N4 C8 1.315(3) .
N5 N6 1.425(3) .
N5 C7 1.359(3) .
N5 C8 1.372(3) .
N6 H6A 0.97(3) .
N6 H6B 0.93(3) .
N7 C9 1.338(3) .
N7 C10 1.338(3) .
C2 H2 0.9500 .
C2 C3 1.396(3) .
C3 H3 0.9500 .
C3 C4 1.391(4) .
C4 H4 0.9500 .
C4 C5 1.385(4) .
C5 H5 0.9500 .
C5 C6 1.391(3) .
C6 C7 1.450(3) .
C8 C9 1.472(3) .
C9 C13 1.392(3) .
C10 H10 0.9500 .
C10 C11 1.394(4) .
C11 H11 0.9500 .
C11 C12 1.386(4) .
C12 H12 0.9500 .
C12 C13 1.401(4) .
C13 H13 0.9500 .

loop_
_geom_hbond_atom_site_label_D
_geom_hbond_atom_site_label_H
_geom_hbond_atom_site_label_A
_geom_hbond_distance_DH
_geom_hbond_distance_HA
_geom_hbond_distance_DA
_geom_hbond_angle_DHA
_geom_hbond_site_symmetry_A
_geom_hbond_publ_flag
N6 H6A Se1 0.97(3) 2.67(3) 3.469(2) 140(2) 4_676 yes
N6 H6B N7 0.93(3) 2.11(3) 2.851(3) 136(3) . yes
C2 H2 N4 0.95 2.34 3.132(3) 140.2 3_666 yes

loop_
_geom_torsion_atom_site_label_1
_geom_torsion_atom_site_label_2
_geom_torsion_atom_site_label_3
_geom_torsion_atom_site_label_4
_geom_torsion
Fe1 N2 C2 C3 -176.94(18)
Fe1 N2 C6 C5 174.87(19)
Fe1 N2 C6 C7 -8.0(3)
Fe1 N3 N4 C8 -176.61(19)
Fe1 N3 C7 N5 177.51(15)
Fe1 N3 C7 C6 2.1(3)
N2 C2 C3 C4 1.3(4)
N2 C6 C7 N3 3.9(3)
N2 C6 C7 N5 -170.2(3)
N3 N4 C8 N5 1.0(3)
N3 N4 C8 C9 -177.3(2)
N4 N3 C7 N5 1.1(3)
N4 N3 C7 C6 -174.3(2)
N4 C8 C9 N7 -173.0(2)
N4 C8 C9 C13 7.7(4)
N5 C8 C9 N7 9.0(4)
N5 C8 C9 C13 -170.3(2)
N6 N5 C7 N3 176.1(2)
N6 N5 C7 C6 -9.4(4)
N6 N5 C8 N4 -176.7(2)
N6 N5 C8 C9 1.6(4)
N7 C9 C13 C12 -1.9(4)
N7 C10 C11 C12 -1.3(4)
C2 N2 C6 C5 -3.7(4)
C2 N2 C6 C7 173.4(2)
C2 C3 C4 C5 -2.0(4)
C3 C4 C5 C6 -0.1(4)
C4 C5 C6 N2 3.1(4)
C4 C5 C6 C7 -173.6(2)
C5 C6 C7 N3 -179.1(2)
C5 C6 C7 N5 6.8(5)
C6 N2 C2 C3 1.5(4)
C7 N3 N4 C8 -1.3(3)
C7 N5 C8 N4 -0.3(3)
C7 N5 C8 C9 177.9(2)
C8 N5 C7 N3 -0.5(3)
C8 N5 C7 C6 174.1(3)
C8 C9 C13 C12 177.4(2)
C9 N7 C10 C11 -1.0(4)
C10 N7 C9 C8 -176.7(2)
C10 N7 C9 C13 2.6(4)
C10 C11 C12 C13 2.0(4)
C11 C12 C13 C9 -0.5(4)
